data_4115742
loop_
_publ_author_name
'Apinpus Rujiwatra'
'Cameron J. Kepert'
'John B. Claridge'
'Matthew J. Rosseinsky'
'Hitoshi Kumagai'
'Mohamedally Kurmoo'

_publ_contact_author
;
      Matthew J. Rosseinsky
      Department of Chemistry
      University of Liverpool 
      Liverpool L69 7ZD
      UK
;
_publ_contact_author_email m.j.rosseinsky@liverpool.ac.uk
_publ_contact_author_fax '(44) 151 7943587'
_publ_contact_author_phone '(44) 151 7943499'
_publ_section_title
;
 Layered Cobalt Hydroxysulfates with Both Rigid and Flexible Organic
 Pillars: Synthesis, Structure, Porosity, and Cooperative Magnetism
;
_journal_name_full 'Journal of the American Chemical Society'
_journal_page_first 10584
_journal_page_last 10594
_journal_paper_doi 10.1021/ja0109848
_journal_volume 123
_journal_year 2001
_chemical_compound_source
;
 'hydrothermal synthesis at 200 deg C for 30 hours'
;
_chemical_formula_moiety 'C3 H12 Co4 N O10 S,(H2O)'
_chemical_formula_sum 'C3 H14 Co4 N O11 S'
_chemical_formula_weight 507.94
_chemical_name_common csdab
_chemical_name_systematic
; 
 ? 
;
_space_group_IT_number 165
_symmetry_cell_setting trigonal
_symmetry_space_group_name_Hall '-P 3 2"c'
_symmetry_space_group_name_H-M 'P -3 c 1'
_atom_sites_solution_hydrogens geom
_atom_sites_solution_primary direct
_atom_sites_solution_secondary difmap
_audit_creation_method SHELXL-97
_cell_angle_alpha 90.00
_cell_angle_beta 90.00
_cell_angle_gamma 120.00
_cell_formula_units_Z 3
_cell_length_a 8.3030(3)
_cell_length_b 8.3030(3)
_cell_length_c 20.3340(10)
_cell_measurement_reflns_used 4786
_cell_measurement_temperature 150(2)
_cell_measurement_theta_max 29.18
_cell_measurement_theta_min 2.75
_cell_volume 1214.01(9)
_computing_cell_refinement 'LSCELL (Clegg, 1997)'
_computing_data_collection 'Bruker AXS SMART'
_computing_data_reduction 'Bruker AXS SAINT'
_computing_molecular_graphics X-STEP/DIAMOND
_computing_publication_material CIFTAB
_computing_structure_refinement 'SHELXL-97 (Sheldrick, 1997)'
_computing_structure_solution 'SHELXS-97 (Sheldrick, 1990)'
_diffrn_ambient_environment
;
 'In thin film of perfluorpolyether oil on glass fibre'
;
_diffrn_ambient_temperature 150(2)
_diffrn_crystal_treatment 'Flash cooled in nitrogen stream'
_diffrn_detector_area_resol_mean 8.192
_diffrn_measured_fraction_theta_full 0.944
_diffrn_measured_fraction_theta_max 0.944
_diffrn_measurement_device_type 'Bruker AXS SMART CCD diffractometer'
_diffrn_measurement_method '\w rotation with narrow frames'
_diffrn_radiation_monochromator 'silicon 111'
_diffrn_radiation_source 'Daresbury SRS Station 9.8'
_diffrn_radiation_type synchrotron
_diffrn_radiation_wavelength 0.68900
_diffrn_reflns_av_R_equivalents 0.0741
_diffrn_reflns_av_sigmaI/netI 0.0490
_diffrn_reflns_limit_h_max 11
_diffrn_reflns_limit_h_min -11
_diffrn_reflns_limit_k_max 10
_diffrn_reflns_limit_k_min -11
_diffrn_reflns_limit_l_max 20
_diffrn_reflns_limit_l_min -28
_diffrn_reflns_number 7609
_diffrn_reflns_theta_full 29.18
_diffrn_reflns_theta_max 29.18
_diffrn_reflns_theta_min 2.75
_diffrn_standards_decay_% 0
_exptl_absorpt_coefficient_mu 4.051
_exptl_absorpt_correction_T_max 1.000000
_exptl_absorpt_correction_T_min 0.425813
_exptl_absorpt_correction_type multi-scan
_exptl_absorpt_process_details
;
 Mean and maximum errors in direction cosine check functions are 0.001
 and 0.006 respectively. 4786 reflections were employed for parameter 
 determination. R(int)= 0.0900 and R(int) = 0.0623 before and after the 
 refinements with final corrected 8458 reflections. The settings for 
 parameter refinements are (Intensity/sigma)threshold = 5.000 and 
 (Intensity + sigma)/(Mean intensity) threshold = 0.2500. And 2-theta
 dependent absorption correction was not applied.
;
_exptl_crystal_colour blue
_exptl_crystal_density_diffrn 2.150
_exptl_crystal_description platelet
_exptl_crystal_F_000 777
_exptl_crystal_size_max 0.200
_exptl_crystal_size_mid 0.050
_exptl_crystal_size_min 0.030
_refine_diff_density_max 2.417
_refine_diff_density_min -1.096
_refine_diff_density_rms 0.245
_refine_ls_extinction_method none
_refine_ls_goodness_of_fit_ref 1.074
_refine_ls_hydrogen_treatment mixed
_refine_ls_matrix_type full
_refine_ls_number_parameters 65
_refine_ls_number_reflns 1153
_refine_ls_number_restraints 0
_refine_ls_restrained_S_all 1.074
_refine_ls_R_factor_all 0.0817
_refine_ls_R_factor_gt 0.0576
_refine_ls_shift/su_max 0.000
_refine_ls_shift/su_mean 0.000
_refine_ls_structure_factor_coef Fsqd
_refine_ls_weighting_details 'calc w=1/[\s^2^(Fo^2^)+(0.0867P)^2^+3.2068P] where P=(Fo^2^+2Fc^2^)/3'
_refine_ls_weighting_scheme calc
_refine_ls_wR_factor_gt 0.1388
_refine_ls_wR_factor_ref 0.1458
_reflns_number_gt 831
_reflns_number_total 1153
_reflns_threshold_expression >2sigma(I)
_cod_data_source_file ja0109848_1.cif
_cod_data_source_block Co8(SO4)2(OH)12(dabco).2(H2O)
_cod_database_code 4115742

loop_
_symmetry_equiv_pos_as_xyz
'x, y, z'
'-y, x-y, z'
'-x+y, -x, z'
'-x+y, y, z+1/2'
'x, x-y, z+1/2'
'-y, -x, z+1/2'
'-x, -y, -z'
'y, -x+y, -z'
'x-y, x, -z'
'x-y, -y, -z-1/2'
'-x, -x+y, -z-1/2'
'y, x, -z-1/2'

loop_
_atom_site_label
_atom_site_type_symbol
_atom_site_fract_x
_atom_site_fract_y
_atom_site_fract_z
_atom_site_U_iso_or_equiv
_atom_site_adp_type
_atom_site_occupancy
_atom_site_symmetry_multiplicity
_atom_site_calc_flag
_atom_site_refinement_flags
Co1 Co 0.57776(10) 0.86308(10) 0.99934(4) 0.0055(2) Uani 1 1 d .
Co2 Co 1.0000 1.0000 0.91528(6) 0.0067(3) Uani 1 3 d S
S1 S 0.3333 0.6667 0.86270(11) 0.0094(4) Uani 1 3 d S
O2 O 0.7501(5) 0.8036(5) 0.9405(2) 0.0073(8) Uani 1 1 d .
H3 H 0.695(18) 0.780(16) 0.910(5) 0.07(4) Uiso 1 1 d .
O1 O 0.3755(5) 0.8984(5) 1.04738(19) 0.0068(7) Uani 1 1 d .
H1 H 0.3745 0.8972 1.0966 0.008 Uiso 1 1 calc R
O3 O 0.1475(6) 0.5215(6) 0.8411(2) 0.0153(9) Uani 1 1 d .
O4 O 0.3333 0.6667 0.9385(3) 0.0063(11) Uani 1 3 d S
N1 N 1.0000 1.0000 0.8145(4) 0.0133(16) Uani 1 3 d S
C1 C 0.9762(9) 0.8215(9) 0.7871(3) 0.0158(12) Uani 1 1 d .
H1A H 0.8489 0.7224 0.7934 0.020 Uiso 1 1 calc R
H1B H 1.0575 0.7879 0.8101 0.020 Uiso 1 1 calc R
O7 O 0.3333 0.6667 0.6863(10) 0.202(15) Uani 1 3 d S

loop_
_atom_site_aniso_label
_atom_site_aniso_U_11
_atom_site_aniso_U_22
_atom_site_aniso_U_33
_atom_site_aniso_U_23
_atom_site_aniso_U_13
_atom_site_aniso_U_12
Co1 0.0014(4) 0.0020(3) 0.0130(4) 0.0002(3) 0.0001(3) 0.0007(3)
Co2 0.0042(4) 0.0042(4) 0.0116(6) 0.000 0.000 0.00209(18)
S1 0.0085(6) 0.0085(6) 0.0113(10) 0.000 0.000 0.0042(3)
O2 0.0049(18) 0.0069(18) 0.0118(18) 0.0021(15) -0.0002(15) 0.0043(16)
O1 0.0049(17) 0.0054(17) 0.0097(18) 0.0028(14) 0.0007(15) 0.0022(15)
O3 0.010(2) 0.013(2) 0.018(2) -0.0009(16) -0.0054(16) 0.0027(16)
O4 0.0045(16) 0.0045(16) 0.010(3) 0.000 0.000 0.0023(8)
N1 0.014(2) 0.014(2) 0.011(4) 0.000 0.000 0.0072(12)
C1 0.022(3) 0.014(3) 0.011(3) -0.001(2) -0.003(2) 0.007(3)
O7 0.28(2) 0.28(2) 0.051(11) 0.000 0.000 0.139(12)

loop_
_atom_type_symbol
_atom_type_description
_atom_type_scat_dispersion_real
_atom_type_scat_dispersion_imag
_atom_type_scat_source
Co Co 0.2990 0.9730 'International Tables Vol C Tables 4.2.6.8 and 6.1.1.4'
S S 0.1100 0.1240 'International Tables Vol C Tables 4.2.6.8 and 6.1.1.4'
C C 0.0020 0.0020 'International Tables Vol C Tables 4.2.6.8 and 6.1.1.4'
N N 0.0040 0.0030 'International Tables Vol C Tables 4.2.6.8 and 6.1.1.4'
O O 0.0080 0.0060 'International Tables Vol C Tables 4.2.6.8 and 6.1.1.4'
H H 0.0000 0.0000 'International Tables Vol C Tables 4.2.6.8 and 6.1.1.4'

loop_
_geom_angle_atom_site_label_1
_geom_angle_atom_site_label_2
_geom_angle_atom_site_label_3
_geom_angle
_geom_angle_site_symmetry_1
_geom_angle_site_symmetry_3
O1 Co1 O1 177.98(17) 3_565 7_677
O1 Co1 O1 96.2(2) 3_565 .
O1 Co1 O1 81.83(16) 7_677 .
O2 Co2 O2 113.44(11) 3_675 .
O2 Co2 O2 113.44(11) 3_675 2_765
O2 Co2 O2 113.44(11) . 2_765
O2 Co2 N1 105.13(13) 3_675 .
O2 Co2 N1 105.13(13) . .
O2 Co2 N1 105.13(13) 2_765 .
O3 S1 O3 111.49(18) 3_565 .
O3 S1 O3 111.49(18) 3_565 2_665
O3 S1 O3 111.49(18) . 2_665
O3 S1 O4 107.37(19) 3_565 .
O3 S1 O4 107.37(19) . .
O3 S1 O4 107.37(19) 2_665 .
Co2 O2 H3 105(10) . .
Co1 O1 Co1 98.28(16) 2_665 7_677
Co1 O1 Co1 102.65(17) 2_665 .
Co1 O1 Co1 98.17(16) 7_677 .
Co1 O1 H1 118.0 2_665 .
Co1 O1 H1 118.0 7_677 .
Co1 O1 H1 118.0 . .
C1 N1 C1 107.1(4) 3_675 .
C1 N1 C1 107.1(4) 3_675 2_765
C1 N1 C1 107.1(4) . 2_765
C1 N1 Co2 111.8(4) 3_675 .
C1 N1 Co2 111.8(4) . .
C1 N1 Co2 111.8(4) 2_765 .
N1 C1 C1 109.7(4) . 11_767
N1 C1 H1A 109.7 . .
C1 C1 H1A 109.7 11_767 .
N1 C1 H1B 109.7 . .
C1 C1 H1B 109.7 11_767 .
H1A C1 H1B 108.2 . .

loop_
_geom_bond_atom_site_label_1
_geom_bond_atom_site_label_2
_geom_bond_distance
_geom_bond_site_symmetry_2
Co1 O1 2.046(4) 3_565
Co1 O1 2.051(4) 7_677
Co1 O1 2.086(4) .
Co2 O2 1.960(4) 3_675
Co2 O2 1.960(4) .
Co2 O2 1.960(4) 2_765
Co2 N1 2.049(8) .
S1 O3 1.472(4) 3_565
S1 O3 1.472(4) .
S1 O3 1.472(4) 2_665
S1 O4 1.542(6) .
O2 H3 0.74(12) .
O1 Co1 2.046(4) 2_665
O1 Co1 2.051(4) 7_677
O1 H1 1.0000 .
N1 C1 1.501(7) 3_675
N1 C1 1.501(7) .
N1 C1 1.501(7) 2_765
C1 C1 1.547(12) 11_767
C1 H1A 0.9700 .
C1 H1B 0.9700 .
